data_2004754
loop_
_publ_author_name
'Olejnik, Z.'
'Lis, T.'
'Utko, J.'
'Sobota, P.'

_publ_section_title
;
 Low-Temperature Structures of
 <i>fac</i>-Trichloro(tetrahydrofuran)(<small>D</small>,
 <small>L</small>-tetrahydrofurfuranol)titanium(III) and
 <i>fac</i>-Trichloro(tetrahydrofuran)(<small>D</small>,
 <small>L</small>-tetrahydrofurfuroxide)titanium(IV)
;
_journal_issue 4
_journal_name_full 'Acta Crystallographica Section C'
_journal_page_first 847
_journal_page_last 850
_journal_paper_doi 10.1107/S0108270195013485
_journal_volume 52
_journal_year 1996
_chemical_formula_sum 'C9 H17 Cl3 O3 Ti'
_chemical_formula_weight 327.48
_chemical_name_systematic
;
fac-trichloro(tetrahydrofuran)(d,l-tetrahydrofurfuroxide)titanium(IV)
;
_space_group_IT_number 14
_symmetry_cell_setting monoclinic
_symmetry_space_group_name_Hall '-P 2ybc'
_symmetry_space_group_name_H-M 'P 1 21/c 1'
_cell_angle_alpha 90.
_cell_angle_beta 131.06(12)
_cell_angle_gamma 90.
_cell_formula_units_Z 4
_cell_length_a 9.074(8)
_cell_length_b 12.553(9)
_cell_length_c 15.65(2)
_cell_measurement_reflns_used 25
_cell_measurement_temperature 80(2)
_cell_measurement_theta_max 11
_cell_measurement_theta_min 8.5
_cell_volume 1344(3)
_computing_data_collection 'KM4 Software (Kuma Diffraction, 1989)'
_computing_molecular_graphics 'ORTEPII (Johnson, 1976)'
_computing_structure_refinement 'SHELXL-93 (Sheldrick, 1993)'
_computing_structure_solution 'SHELXS-86 (Sheldrick, 1985)'
_diffrn_ambient_temperature 80(2)
_diffrn_measurement_device 'Kuma KM4 computer-controlled four-circle \w/2\q diffractometer'
_diffrn_measurement_method \w/2\q
_diffrn_radiation_monochromator graphite
_diffrn_radiation_source 'fine-focus sealed tube'
_diffrn_radiation_type MoK\a
_diffrn_radiation_wavelength 0.71069
_diffrn_reflns_av_R_equivalents 0.0237
_diffrn_reflns_limit_h_max 11
_diffrn_reflns_limit_h_min -1
_diffrn_reflns_limit_k_max 16
_diffrn_reflns_limit_k_min 0
_diffrn_reflns_limit_l_max 20
_diffrn_reflns_limit_l_min -20
_diffrn_reflns_number 3747
_diffrn_reflns_theta_max 28
_diffrn_reflns_theta_min 2
_diffrn_standards_decay_% 2
_diffrn_standards_interval_count 100
_diffrn_standards_number 3
_exptl_absorpt_coefficient_mu 1.222
_exptl_absorpt_correction_type none
_exptl_crystal_colour green-yellow
_exptl_crystal_density_diffrn 1.618(5)
_exptl_crystal_density_meas 1.562
_exptl_crystal_density_method 'flotation in CCl~4~/CH~2~Cl~2~'
_exptl_crystal_description irregular
_exptl_crystal_F_000 672
_exptl_crystal_size_max 0.4
_exptl_crystal_size_mid 0.4
_exptl_crystal_size_min 0.3
_refine_diff_density_max 0.48
_refine_diff_density_min -0.39
_refine_ls_extinction_method none
_refine_ls_goodness_of_fit_obs 1.107
_refine_ls_hydrogen_treatment 'H atoms: see text'
_refine_ls_matrix_type full
_refine_ls_number_parameters 211
_refine_ls_number_reflns 3233
_refine_ls_number_restraints 6
_refine_ls_R_factor_obs 0.0233
_refine_ls_shift/esd_max 0.172
_refine_ls_shift/esd_mean 0.013
_refine_ls_structure_factor_coef Fsqd
_refine_ls_weighting_details 'w = 1/[\s^2^(Fo^2^)+(0.0348P)^2^+0.6656P] where P=(Fo^2^+2Fc^2^)/3'
_refine_ls_weighting_scheme calc
_refine_ls_wR_factor_obs 0.0629
_reflns_number_observed 2955
_reflns_number_total 3233
_reflns_observed_criterion >2sigma(I)
_cod_data_source_file jz1073.cif
_cod_data_source_block II
_cod_depositor_comments
;
The following automatic conversions were performed:

'_refine_ls_weighting_scheme' value 'calc w =
1/[\s^2^(Fo^2^)+(0.0348P)^2^+0.6656P] where P=(Fo^2^+2Fc^2^)/3' was
changed to 'calc'. New tag '_refine_ls_weighting_details' was
created. The value of the new tag was set to 'w =
1/[\s^2^(Fo^2^)+(0.0348P)^2^+0.6656P] where P=(Fo^2^+2Fc^2^)/3'.

Automatic conversion script
Id: cif_fix_values 3143 2015-03-26 13:38:13Z robertas 
;
_cod_original_sg_symbol_H-M 'P 21/c'
_cod_database_code 2004754

loop_
_symmetry_equiv_pos_as_xyz
'x, y, z'
'-x, y+1/2, -z+1/2'
'-x, -y, -z'
'x, -y-1/2, z-1/2'

loop_
_atom_site_aniso_label
_atom_site_aniso_U_11
_atom_site_aniso_U_22
_atom_site_aniso_U_33
_atom_site_aniso_U_12
_atom_site_aniso_U_13
_atom_site_aniso_U_23
Ti 0.0085(2) 0.0110(2) 0.0084(2) -0.00110(10) 0.00490(10) -0.00180(10)
Cl1 0.0131(2) 0.0203(2) 0.0170(2) 0.0030(2) 0.0089(2) -0.0035(2)
Cl2 0.0145(2) 0.0130(2) 0.0137(2) -0.0002(2) 0.0091(2) 0.0017(2)
Cl3 0.0124(2) 0.0172(2) 0.0103(2) -0.0003(2) 0.0052(2) -0.0045(2)
O1 0.0087(4) 0.0108(4) 0.0122(4) -0.0004(3) 0.0054(4) -0.0007(3)
O2 0.0149(5) 0.0155(5) 0.0127(5) -0.0048(4) 0.0096(4) -0.0031(3)
O3 0.0152(4) 0.0122(4) 0.0089(4) -0.0055(3) 0.0073(4) -0.0024(3)
C1 0.0156(6) 0.0114(6) 0.0199(7) -0.0003(5) 0.0105(6) -0.0025(5)
C2 0.0151(7) 0.0154(7) 0.0263(8) 0.0042(5) 0.0125(6) 0.0043(6)
C3 0.0129(6) 0.0195(7) 0.0162(6) 0.0021(5) 0.0094(6) 0.0017(5)
C4 0.0090(6) 0.0161(6) 0.0116(6) -0.0015(5) 0.0050(5) -0.0006(5)
C5 0.0187(11) 0.0214(10) 0.0141(9) -0.0074(9) 0.0125(9) -0.0040(7)
C6 0.0169(9) 0.0153(8) 0.0120(8) -0.0025(7) 0.0101(7) 0.0003(6)
C7 0.032(2) 0.032(2) 0.018(2) -0.0130(12) 0.019(2) -0.0091(11)
C8 0.0163(7) 0.0166(7) 0.0127(6) -0.0031(5) 0.0089(5) -0.0042(5)
C9 0.0183(7) 0.0112(6) 0.0130(6) -0.0045(5) 0.0081(6) -0.0037(5)

loop_
_atom_site_label
_atom_site_occupancy
_atom_site_fract_x
_atom_site_fract_y
_atom_site_fract_z
_atom_site_U_iso_or_equiv
_atom_site_thermal_displace_type
_atom_site_calc_flag
_atom_site_refinement_flags
_atom_site_disorder_group
Ti 1 .49213(3) .23758(2) .65869(2) .00976(7) Uani d . .
Cl1 1 .24008(5) .34546(3) .60750(3) .01755(9) Uani d . .
Cl2 1 .61110(5) .37657(3) .61963(3) .01389(8) Uani d . .
Cl3 1 .32595(5) .14477(3) .49388(3) .01509(8) Uani d . .
O1 1 .74813(14) .15370(7) .71990(8) .0117(2) Uani d . .
O2 1 .45839(14) .14488(8) .73289(8) .0140(2) Uani d D .
O3 1 .67928(14) .29751(8) .82536(8) .0125(2) Uani d D .
C1 1 .7518(3) .03669(11) .71573(13) .0166(3) Uani d . .
C2 1 .9650(3) .00676(12) .80805(14) .0198(3) Uani d . .
C3 1 1.0732(3) .10256(12) .81184(12) .0163(3) Uani d . .
C4 1 .9494(2) .19481(11) .79613(11) .0136(3) Uani d . .
C5 .827(6) .5161(5) .1650(2) .8409(2) .0168(5) Uani d PD 1
C6 .827(6) .7082(3) .2242(2) .9086(2) .0143(5) Uani d PD 1
C7 .827(6) .7684(9) .2962(5) 1.0035(5) .026(2) Uani d PD 1
C8 1 .8807(3) .38533(12) 1.00201(12) .0157(3) Uani d D .
C9 1 .7677(3) .40130(11) .87616(12) .0159(3) Uani d . .
C5' .173(6) .5770(19) .1439(9) .8568(9) .016(3) Uiso d PD 2
C6' .173(6) .6138(13) .2607(7) .8896(7) .011(3) Uiso d PD 2
C7' .173(6) .779(3) .2928(14) 1.0121(16) .002(5) Uiso d PD 2
H51 .827(6) .533 .0973 .8787 .016(5) Uiso calc PR 1
H52 .827(6) .417 .2088 .8326 .029(7) Uiso calc PR 1
H6 .827(6) .816 .1732 .9364 .017(5) Uiso calc PR 1
H71 .827(6) .853 .2580 1.0769 .028(7) Uiso calc PR 1
H72 .827(6) .653 .3246 .9899 .031(7) Uiso calc PR 1
H51' .173(6) .701 .1053 .8951 .020 Uiso calc PR 1
H52' .173(6) .505 .1096 .8769 .020 Uiso calc PR 1
H6' .173(6) .489 .2969 .8591 .013 Uiso calc PR 1
H71' .173(6) .870 .2330 1.0565 .002 Uiso calc PR 2
H72' .173(6) .727 .3175 1.0482 .002 Uiso calc PR 2
H11 1 .702(3) .0166(17) .6436(19) .025(5) Uiso d . .
H12 1 .669(3) .0100(16) .7293(17) .019(5) Uiso d . .
H21 1 .995(3) -.0601(18) .7902(18) .028(6) Uiso d . .
H22 1 .996(3) -.0009(16) .8806(17) .019(5) Uiso d . .
H31 1 1.207(3) .1085(17) .8804(19) .026(6) Uiso d . .
H32 1 1.073(3) .0970(17) .7502(18) .025(5) Uiso d . .
H41 1 .987(3) .2137(14) .8673(16) .011(4) Uiso d . .
H42 1 .955(3) .2553(16) .7625(17) .020(5) Uiso d . .
H81 1 1.008(3) .3639(16) 1.0388(19) .026(6) Uiso d . .
H82 1 .885(3) .4480(17) 1.0336(18) .024(5) Uiso d . .
H91 1 .668(3) .4524(17) .8413(18) .026(6) Uiso d . .
H92 1 .843(3) .4180(18) .8566(18) .028(6) Uiso d . .

loop_
_atom_type_symbol
_atom_type_description
_atom_type_scat_dispersion_real
_atom_type_scat_dispersion_imag
_atom_type_scat_source
C C 0.0033 0.0016 'International Tables Vol C Tables 4.2.6.8 and 6.1.1.4'
H H 0.0000 0.0000 'International Tables Vol C Tables 4.2.6.8 and 6.1.1.4'
O O 0.0106 0.0060 'International Tables Vol C Tables 4.2.6.8 and 6.1.1.4'
Cl Cl 0.1484 0.1585 'International Tables Vol C Tables 4.2.6.8 and 6.1.1.4'
Ti Ti 0.2776 0.4457 'International Tables Vol C Tables 4.2.6.8 and 6.1.1.4'

loop_
_geom_angle_atom_site_label_1
_geom_angle_atom_site_label_2
_geom_angle_atom_site_label_3
_geom_angle
_geom_angle_publ_flag
O1 Ti O2 89.30(10) no
O1 Ti O3 82.2(2) no
O2 Ti O3 76.90(10) no
O1 Ti Cl1 172.80(10) no
O1 Ti Cl2 86.10(10) no
O1 Ti Cl3 88.4(2) no
O2 Ti Cl1 93.10(10) no
O2 Ti Cl2 162.30(10) no
O2 Ti Cl3 97.60(10) no
O3 Ti Cl1 91.70(10) no
O3 Ti Cl2 85.50(10) no
O3 Ti Cl3 169.10(10) no
Cl1 Ti Cl2 89.60(10) no
Cl1 Ti Cl3 98.0(2) no
Cl2 Ti Cl3 99.30(10) no
C4 O1 C1 109.5(2) ?
C4 O1 Ti 126.9(2) ?
C1 O1 Ti 121.70(10) ?
C5' O2 Ti 124.2(2) ?
C5 O2 Ti 124.4(4) ?
C9 O3 C6 111.2(2) ?
C9 O3 C6' 102.8(3) ?
C9 O3 Ti 134.40(10) ?
C6 O3 Ti 113.8(2) ?
C6' O3 Ti 111.1(3) ?
O1 C1 C2 104.9(2) ?
C1 C2 C3 103.1(2) ?
C4 C3 C2 101.9(2) ?
O1 C4 C3 104.9(2) ?
O2 C5 C6 106.0(2) ?
O3 C6 C7 103.7(3) ?
O3 C6 C5 103.5(2) ?
C7 C6 C5 119.5(3) ?
C6 C7 C8 103.8(4) ?
O2 C5' C6' 104.0(10) ?
C5' C6' C7' 120.0(10) ?
C5' C6' O3 99.0(10) ?
C7' C6' O3 105.0(10) ?
C6' C7' C8 103(2) ?
C9 C8 C7 103.1(2) ?
C9 C8 C7' 107.0(10) ?
O3 C9 C8 104.4(2) ?
O1 C1 H11 108(2) ?
C2 C1 H11 113(2) ?
O1 C1 H12 107(2) ?
C2 C1 H12 113(2) ?
H11 C1 H12 110(2) ?
C1 C2 H21 111(2) ?
C3 C2 H21 113(2) ?
C1 C2 H22 110(2) ?
C3 C2 H22 110(2) ?
H21 C2 H22 109(2) ?
C4 C3 H31 112(2) ?
C2 C3 H31 114(2) ?
C4 C3 H32 112(2) ?
C2 C3 H32 109(2) ?
H31 C3 H32 107(2) ?
O1 C4 H41 110(2) ?
C3 C4 H41 110.0(10) ?
O1 C4 H42 109(2) ?
C3 C4 H42 114(2) ?
H41 C4 H42 110(2) ?
C9 C8 H81 110(2) ?
C7 C8 H81 110(2) ?
C7' C8 H81 107(2) ?
C9 C8 H82 110(2) ?
C7 C8 H82 114(2) ?
C7' C8 H82 114(2) ?
O3 C9 H91 108(2) ?
C8 C9 H91 114(2) ?
O3 C9 H92 106(2) ?
C8 C9 H92 116(2) ?

loop_
_geom_bond_atom_site_label_1
_geom_bond_atom_site_label_2
_geom_bond_distance
_geom_bond_publ_flag
Ti O1 2.121(3) no
Ti O2 1.806(2) no
Ti O3 2.106(4) no
Ti Cl1 2.302(2) no
Ti Cl2 2.335(2) no
Ti Cl3 2.275(4) no
O1 C1 1.472(2) ?
O1 C4 1.470(3) ?
O2 C5 1.425(3) no
O2 C5' 1.475(11) ?
O3 C6 1.472(2) no
O3 C6' 1.537(8) ?
O3 C9 1.461(2) no
C1 C2 1.516(4) ?
C2 C3 1.529(2) ?
C3 C4 1.517(2) ?
C5 C6 1.511(3) no
C6 C7 1.502(5) ?
C7 C8 1.524(6) ?
C5' C6' 1.517(12) ?
C6' C7' 1.52(2) ?
C7' C8 1.56(2) ?
C8 C9 1.522(4) ?
C1 H11 0.93(2) ?
C1 H12 0.96(2) ?
C2 H21 0.98(2) ?
C2 H22 0.98(2) ?
C3 H31 0.96(2) ?
C3 H32 0.97(2) ?
C4 H41 0.95(2) ?
C4 H42 0.94(2) ?
C8 H81 0.93(2) ?
C8 H82 0.92(2) ?
C9 H91 0.94(2) ?
C9 H92 0.94(2) ?

loop_
_geom_torsion_atom_site_label_1
_geom_torsion_atom_site_label_2
_geom_torsion_atom_site_label_3
_geom_torsion_atom_site_label_4
_geom_torsion
_geom_torsion_publ_flag
O3 Ti O2 C5 16.1(2) no
O2 Ti O3 C9 -159.(2) no
O2 Ti O3 C6 11.30(10) no
Ti O2 C5 C6 -38.2(3) no
C9 O3 C6 C7 15.4(3) no
Ti O3 C6 C7 -156.9(3) no
C9 O3 C6 C5 140.9(2) no
Ti O3 C6 C5 -31.5(2) no
O2 C5 C6 O3 40.0(2) no
O2 C5 C6 C7 154.5(3) no
O3 C6 C7 C8 -32.3(4) no
C5 C6 C7 C8 -146.7(3) no
C6 C7 C8 C9 37.2(4) no
C6 O3 C9 C8 7.8(2) no
Ti O3 C9 C8 178.00(10) no
C7 C8 C9 O3 -27.5(3) no
O3 Ti O2 C5' -8.2(6) .
O2 Ti O3 C6' -23.4(4) .
Ti O2 C5' C6' 37.0(10) .
O2 C5' C6' C7' -161(2) .
O2 C5' C6' O3 -48.0(10) .
C9 O3 C6' C5' -165.0(10) .
C6 O3 C6' C5' -56.0(10) .
Ti O3 C6' C5' 46.0(10) .
C9 O3 C6' C7' -40.0(10) .
C6 O3 C6' C7' 69.0(10) .
Ti O3 C6' C7' 170.0(10) .
C5' C6' C7' C8 134.0(10) .
O3 C6' C7' C8 23(2) .
C6' C7' C8 C9 1(2) .
C6' O3 C9 C8 40.0(10) .
C7' C8 C9 O3 -26.0(10) .
